data_7224773
loop_
_publ_author_name
'Meng, Xiang-min'
'Fan, Chuan-bin'
'Bi, Cai-feng'
'Zong, Zi-ao'
'Zhang, Xia'
'Fan, Yu-hua'

_publ_section_title
;
 Syntheses, structural diversity and photocatalytic properties of various
 Co(ii) coordination polymers based on a &#x201C;V&#x201D;-shaped
 1,3-di(4&#x2032;-carboxyl-phenyl)benzene acid and different imidazole
 bridging ligands
;
_journal_issue 16
_journal_name_full CrystEngComm
_journal_page_first 2901
_journal_paper_doi 10.1039/C5CE02473K
_journal_volume 18
_journal_year 2016
_chemical_formula_sum 'C70 H52 Co2 N12 O10'
_chemical_formula_weight 1339.10
_chemical_name_systematic
; 
 ? 
;
_space_group_IT_number 15
_symmetry_cell_setting monoclinic
_symmetry_space_group_name_Hall '-C 2yc'
_symmetry_space_group_name_H-M 'C 1 2/c 1'
_atom_sites_solution_hydrogens geom
_atom_sites_solution_primary direct
_atom_sites_solution_secondary difmap
_audit_creation_method SHELXL-97
_audit_update_record
;
2015-05-25 deposited with the CCDC.
2016-03-14 downloaded from the CCDC.
;
_cell_angle_alpha 90.00
_cell_angle_beta 116.928(3)
_cell_angle_gamma 90.00
_cell_formula_units_Z 4
_cell_length_a 32.800(3)
_cell_length_b 12.5860(11)
_cell_length_c 16.0471(14)
_cell_measurement_reflns_used 2471
_cell_measurement_temperature 298(2)
_cell_measurement_theta_max 22.709
_cell_measurement_theta_min 2.456
_cell_volume 5906.3(9)
_computing_cell_refinement 'Bruker SMART'
_computing_data_collection 'Bruker SMART'
_computing_data_reduction 'Bruker SAINT'
_computing_molecular_graphics 'Bruker SHELXTL'
_computing_publication_material 'Bruker SHELXTL'
_computing_structure_refinement 'SHELXL-97 (Sheldrick, 1997)'
_computing_structure_solution 'SHELXS-97 (Sheldrick, 1990)'
_diffrn_ambient_temperature 298(2)
_diffrn_measured_fraction_theta_full 0.999
_diffrn_measured_fraction_theta_max 0.999
_diffrn_measurement_device_type 'CCD area detector'
_diffrn_measurement_method 'phi and omega scans'
_diffrn_radiation_monochromator graphite
_diffrn_radiation_source 'fine-focus sealed tube'
_diffrn_radiation_type MoK\a
_diffrn_radiation_wavelength 0.71073
_diffrn_reflns_av_R_equivalents 0.0518
_diffrn_reflns_av_sigmaI/netI 0.0757
_diffrn_reflns_limit_h_max 35
_diffrn_reflns_limit_h_min -38
_diffrn_reflns_limit_k_max 14
_diffrn_reflns_limit_k_min -14
_diffrn_reflns_limit_l_max 19
_diffrn_reflns_limit_l_min -15
_diffrn_reflns_number 14741
_diffrn_reflns_theta_full 25.02
_diffrn_reflns_theta_max 25.02
_diffrn_reflns_theta_min 2.46
_exptl_absorpt_coefficient_mu 0.638
_exptl_absorpt_correction_T_max 0.9390
_exptl_absorpt_correction_T_min 0.8672
_exptl_absorpt_correction_type multi-scan
_exptl_absorpt_process_details sadabs
_exptl_crystal_density_diffrn 1.506
_exptl_crystal_density_method 'not measured'
_exptl_crystal_F_000 2760
_exptl_crystal_size_max 0.23
_exptl_crystal_size_mid 0.16
_exptl_crystal_size_min 0.10
_refine_diff_density_max 0.651
_refine_diff_density_min -0.497
_refine_diff_density_rms 0.065
_refine_ls_extinction_method none
_refine_ls_goodness_of_fit_ref 1.066
_refine_ls_hydrogen_treatment mixed
_refine_ls_matrix_type full
_refine_ls_number_parameters 426
_refine_ls_number_reflns 5205
_refine_ls_number_restraints 0
_refine_ls_restrained_S_all 1.066
_refine_ls_R_factor_all 0.0844
_refine_ls_R_factor_gt 0.0492
_refine_ls_shift/su_max 0.000
_refine_ls_shift/su_mean 0.000
_refine_ls_structure_factor_coef Fsqd
_refine_ls_weighting_details 'calc w=1/[\s^2^(Fo^2^)+(0.0367P)^2^+0.0000P] where P=(Fo^2^+2Fc^2^)/3'
_refine_ls_weighting_scheme calc
_refine_ls_wR_factor_gt 0.1045
_refine_ls_wR_factor_ref 0.1122
_reflns_number_gt 3168
_reflns_number_total 5205
_reflns_threshold_expression >2sigma(I)
_cod_data_source_file c5ce02473k2.cif
_cod_data_source_block 150520d
_cod_depositor_comments
;
The following automatic conversions were performed:

'_symmetry_cell_setting' value 'Monoclinic' changed to 'monoclinic'
according to
/usr/data/users/saulius/crontab/automatic-downloads/rss-feeds/RSC/lib/dictionaries/cif_core.dic
dictionary named 'cif_core.dic' version 2.4.2 from 2011-04-26.

Automatic conversion script
Id: cif_fix_values 4268 2015-11-12 08:31:59Z antanas 

 Adding full bibliography for 7224771--7224774.cif.
;
_cod_original_cell_volume 5906.4(9)
_cod_original_sg_symbol_H-M C2/c
_cod_database_code 7224773

loop_
_symmetry_equiv_pos_as_xyz
'x, y, z'
'-x, y, -z+1/2'
'x+1/2, y+1/2, z'
'-x+1/2, y+1/2, -z+1/2'
'-x, -y, -z'
'x, -y, z-1/2'
'-x+1/2, -y+1/2, -z'
'x+1/2, -y+1/2, z-1/2'

loop_
_atom_site_label
_atom_site_type_symbol
_atom_site_fract_x
_atom_site_fract_y
_atom_site_fract_z
_atom_site_U_iso_or_equiv
_atom_site_adp_type
_atom_site_occupancy
_atom_site_symmetry_multiplicity
_atom_site_calc_flag
_atom_site_refinement_flags
Co1 Co 0.7500 0.2500 0.5000 0.0322(2) Uani 1 2 d S
Co2 Co 0.5000 1.09442(6) 0.2500 0.0395(2) Uani 1 2 d S
N1 N 0.71307(10) 0.5813(2) 0.48708(19) 0.0378(8) Uani 1 1 d .
N2 N 0.74087(10) 0.4207(2) 0.48591(19) 0.0383(8) Uani 1 1 d .
N3 N 0.61316(10) 0.8890(2) 0.38084(19) 0.0351(7) Uani 1 1 d .
N4 N 0.55654(10) 0.9985(2) 0.2978(2) 0.0411(8) Uani 1 1 d .
N5 N 0.67095(10) 0.7682(2) 0.70164(19) 0.0371(8) Uani 1 1 d .
N6 N 0.70059(9) 0.7676(2) 0.85598(19) 0.0364(8) Uani 1 1 d .
O1 O 0.70166(9) 0.2558(2) 0.55051(17) 0.0510(7) Uani 1 1 d .
O2 O 0.64929(13) 0.1361(3) 0.5281(3) 0.1197(17) Uani 1 1 d .
O3 O 0.51206(11) 0.1969(3) 1.1729(3) 0.0831(11) Uani 1 1 d .
O4 O 0.48792(13) 0.0758(3) 1.0646(3) 0.0958(12) Uani 1 1 d .
O5 O 0.40503(19) 0.0265(4) 0.9225(3) 0.166(2) Uani 1 1 d .
H5C H 0.3861 0.0602 0.9352 0.199 Uiso 1 1 d R
H5D H 0.4318 0.0392 0.9652 0.199 Uiso 1 1 d R
C1 C 0.66828(14) 0.2221(4) 0.5587(3) 0.0518(11) Uani 1 1 d .
C2 C 0.64953(12) 0.2913(3) 0.6103(2) 0.0408(10) Uani 1 1 d .
C3 C 0.60526(13) 0.2770(3) 0.5972(3) 0.0513(11) Uani 1 1 d .
H3 H 0.5866 0.2274 0.5537 0.062 Uiso 1 1 calc R
C4 C 0.58835(13) 0.3349(3) 0.6474(3) 0.0464(10) Uani 1 1 d .
H4 H 0.5583 0.3241 0.6366 0.056 Uiso 1 1 calc R
C5 C 0.61503(12) 0.4090(3) 0.7139(2) 0.0358(9) Uani 1 1 d .
C6 C 0.65846(13) 0.4263(3) 0.7234(3) 0.0442(10) Uani 1 1 d .
H6 H 0.6767 0.4783 0.7647 0.053 Uiso 1 1 calc R
C7 C 0.67560(13) 0.3685(3) 0.6731(3) 0.0452(10) Uani 1 1 d .
H7 H 0.7052 0.3816 0.6817 0.054 Uiso 1 1 calc R
C8 C 0.50470(15) 0.1640(4) 1.0936(4) 0.0586(13) Uani 1 1 d .
C9 C 0.51802(12) 0.2366(3) 1.0357(3) 0.0434(10) Uani 1 1 d .
C10 C 0.51570(12) 0.2027(3) 0.9513(3) 0.0451(10) Uani 1 1 d .
H10 H 0.5055 0.1344 0.9300 0.054 Uiso 1 1 calc R
C11 C 0.52834(12) 0.2693(3) 0.8990(3) 0.0419(10) Uani 1 1 d .
H11 H 0.5261 0.2452 0.8422 0.050 Uiso 1 1 calc R
C12 C 0.54440(12) 0.3718(3) 0.9288(2) 0.0370(9) Uani 1 1 d .
C13 C 0.54640(13) 0.4046(3) 1.0133(3) 0.0477(11) Uani 1 1 d .
H13 H 0.5569 0.4726 1.0353 0.057 Uiso 1 1 calc R
C14 C 0.53314(13) 0.3385(4) 1.0651(3) 0.0505(11) Uani 1 1 d .
H14 H 0.5344 0.3631 1.1209 0.061 Uiso 1 1 calc R
C15 C 0.59759(12) 0.4621(3) 0.7743(2) 0.0369(9) Uani 1 1 d .
C16 C 0.57611(11) 0.4008(3) 0.8143(2) 0.0356(9) Uani 1 1 d .
H16 H 0.5713 0.3291 0.7989 0.043 Uiso 1 1 calc R
C17 C 0.56144(12) 0.4422(3) 0.8765(2) 0.0362(9) Uani 1 1 d .
C18 C 0.56608(14) 0.5514(3) 0.8926(3) 0.0518(11) Uani 1 1 d .
H18 H 0.5551 0.5827 0.9310 0.062 Uiso 1 1 calc R
C19 C 0.58686(14) 0.6136(3) 0.8518(3) 0.0560(12) Uani 1 1 d .
H19 H 0.5895 0.6864 0.8628 0.067 Uiso 1 1 calc R
C20 C 0.60364(13) 0.5695(3) 0.7950(3) 0.0487(11) Uani 1 1 d .
H20 H 0.6190 0.6117 0.7707 0.058 Uiso 1 1 calc R
C21 C 0.71194(13) 0.4762(3) 0.5047(2) 0.0425(10) Uani 1 1 d .
H21 H 0.6930 0.4467 0.5275 0.051 Uiso 1 1 calc R
C22 C 0.76175(14) 0.4939(3) 0.4556(3) 0.0501(11) Uani 1 1 d .
H22 H 0.7845 0.4784 0.4381 0.060 Uiso 1 1 calc R
C23 C 0.74479(14) 0.5919(3) 0.4545(3) 0.0516(11) Uani 1 1 d .
H23 H 0.7531 0.6544 0.4353 0.062 Uiso 1 1 calc R
C24 C 0.57996(12) 0.9528(3) 0.3796(3) 0.0421(10) Uani 1 1 d .
H24 H 0.5743 0.9635 0.4308 0.050 Uiso 1 1 calc R
C25 C 0.57605(13) 0.9622(3) 0.2434(3) 0.0457(10) Uani 1 1 d .
H25 H 0.5668 0.9814 0.1815 0.055 Uiso 1 1 calc R
C26 C 0.61040(13) 0.8950(3) 0.2927(3) 0.0465(10) Uani 1 1 d .
H26 H 0.6288 0.8594 0.2715 0.056 Uiso 1 1 calc R
C27 C 0.70627(12) 0.7374(3) 0.7841(2) 0.0400(10) Uani 1 1 d .
H27 H 0.7315 0.6993 0.7887 0.048 Uiso 1 1 calc R
C28 C 0.65960(13) 0.8211(3) 0.8190(3) 0.0431(10) Uani 1 1 d .
H28 H 0.6465 0.8520 0.8537 0.052 Uiso 1 1 calc R
C29 C 0.64119(13) 0.8220(3) 0.7247(3) 0.0465(11) Uani 1 1 d .
H29 H 0.6137 0.8532 0.6835 0.056 Uiso 1 1 calc R
C30 C 0.68882(12) 0.6646(3) 0.5058(3) 0.0371(9) Uani 1 1 d .
C31 C 0.66440(11) 0.7362(3) 0.4352(2) 0.0360(9) Uani 1 1 d .
H31 H 0.6636 0.7301 0.3767 0.043 Uiso 1 1 calc R
C32 C 0.64119(12) 0.8174(3) 0.4541(2) 0.0357(9) Uani 1 1 d .
C33 C 0.64361(11) 0.8284(3) 0.5420(2) 0.0369(9) Uani 1 1 d .
H33 H 0.6290 0.8848 0.5549 0.044 Uiso 1 1 calc R
C34 C 0.66805(11) 0.7544(3) 0.6108(2) 0.0359(9) Uani 1 1 d .
C35 C 0.69037(12) 0.6718(3) 0.5928(2) 0.0406(10) Uani 1 1 d .
H35 H 0.7063 0.6216 0.6387 0.049 Uiso 1 1 calc R

loop_
_atom_site_aniso_label
_atom_site_aniso_U_11
_atom_site_aniso_U_22
_atom_site_aniso_U_33
_atom_site_aniso_U_23
_atom_site_aniso_U_13
_atom_site_aniso_U_12
Co1 0.0327(4) 0.0368(5) 0.0303(4) -0.0022(3) 0.0172(3) 0.0005(3)
Co2 0.0407(5) 0.0448(5) 0.0335(4) 0.000 0.0173(3) 0.000
N1 0.0429(19) 0.032(2) 0.0369(18) -0.0033(14) 0.0169(15) 0.0007(16)
N2 0.0397(19) 0.039(2) 0.0389(18) -0.0022(15) 0.0198(15) 0.0026(16)
N3 0.0349(18) 0.038(2) 0.0303(17) 0.0020(14) 0.0126(14) 0.0007(15)
N4 0.0384(19) 0.048(2) 0.0371(19) 0.0077(16) 0.0169(16) 0.0045(16)
N5 0.0377(18) 0.042(2) 0.0281(17) 0.0017(14) 0.0123(14) 0.0065(15)
N6 0.0359(18) 0.042(2) 0.0306(17) 0.0010(15) 0.0148(14) -0.0004(15)
O1 0.0433(16) 0.066(2) 0.0571(18) 0.0024(15) 0.0350(14) 0.0039(15)
O2 0.099(3) 0.109(3) 0.207(4) -0.092(3) 0.118(3) -0.053(3)
O3 0.104(3) 0.093(3) 0.076(2) 0.028(2) 0.062(2) 0.004(2)
O4 0.110(3) 0.066(3) 0.144(3) 0.020(2) 0.085(3) -0.013(2)
O5 0.257(6) 0.133(4) 0.145(4) -0.027(3) 0.123(4) -0.052(4)
C1 0.043(3) 0.059(3) 0.059(3) -0.011(2) 0.027(2) -0.003(2)
C2 0.036(2) 0.055(3) 0.036(2) 0.0015(19) 0.0212(18) -0.003(2)
C3 0.044(3) 0.064(3) 0.051(3) -0.016(2) 0.027(2) -0.010(2)
C4 0.032(2) 0.059(3) 0.053(3) -0.004(2) 0.0229(19) -0.006(2)
C5 0.034(2) 0.045(3) 0.034(2) 0.0065(18) 0.0199(17) 0.0005(19)
C6 0.045(2) 0.048(3) 0.042(2) -0.0055(19) 0.0225(19) -0.013(2)
C7 0.031(2) 0.063(3) 0.046(2) -0.001(2) 0.0210(19) -0.005(2)
C8 0.049(3) 0.066(4) 0.077(4) 0.030(3) 0.043(3) 0.020(3)
C9 0.034(2) 0.052(3) 0.049(3) 0.018(2) 0.0225(19) 0.007(2)
C10 0.039(2) 0.041(3) 0.060(3) 0.005(2) 0.026(2) 0.0030(19)
C11 0.041(2) 0.046(3) 0.043(2) 0.0012(19) 0.0230(18) -0.001(2)
C12 0.033(2) 0.041(3) 0.041(2) 0.0050(18) 0.0194(18) 0.0038(18)
C13 0.061(3) 0.045(3) 0.046(3) -0.002(2) 0.032(2) -0.010(2)
C14 0.053(3) 0.061(3) 0.044(2) 0.005(2) 0.027(2) 0.002(2)
C15 0.034(2) 0.044(3) 0.034(2) 0.0049(18) 0.0172(17) 0.0013(18)
C16 0.037(2) 0.032(2) 0.039(2) 0.0019(17) 0.0186(18) 0.0013(18)
C17 0.035(2) 0.038(3) 0.039(2) 0.0039(18) 0.0197(18) 0.0013(18)
C18 0.067(3) 0.046(3) 0.059(3) 0.000(2) 0.043(2) 0.002(2)
C19 0.081(3) 0.035(3) 0.066(3) 0.000(2) 0.045(3) -0.004(2)
C20 0.058(3) 0.046(3) 0.049(3) 0.006(2) 0.031(2) -0.002(2)
C21 0.046(3) 0.041(3) 0.044(2) 0.0015(19) 0.024(2) 0.000(2)
C22 0.051(3) 0.048(3) 0.063(3) -0.004(2) 0.036(2) -0.005(2)
C23 0.055(3) 0.039(3) 0.071(3) -0.005(2) 0.038(2) -0.009(2)
C24 0.042(2) 0.053(3) 0.035(2) 0.009(2) 0.0215(19) 0.009(2)
C25 0.054(3) 0.049(3) 0.035(2) 0.007(2) 0.021(2) 0.002(2)
C26 0.055(3) 0.056(3) 0.035(2) 0.001(2) 0.026(2) 0.007(2)
C27 0.036(2) 0.047(3) 0.033(2) 0.0042(19) 0.0117(18) 0.0063(19)
C28 0.044(2) 0.045(3) 0.044(2) -0.001(2) 0.024(2) 0.005(2)
C29 0.043(2) 0.053(3) 0.038(2) 0.001(2) 0.0133(19) 0.012(2)
C30 0.037(2) 0.031(2) 0.039(2) -0.0054(18) 0.0128(18) -0.0001(18)
C31 0.040(2) 0.036(2) 0.030(2) -0.0026(18) 0.0134(17) -0.0037(19)
C32 0.032(2) 0.039(3) 0.031(2) 0.0012(17) 0.0094(17) -0.0007(18)
C33 0.036(2) 0.039(2) 0.034(2) -0.0011(18) 0.0137(17) 0.0054(18)
C34 0.035(2) 0.041(2) 0.030(2) -0.0011(18) 0.0138(17) -0.0013(19)
C35 0.044(2) 0.038(2) 0.033(2) 0.0007(18) 0.0117(18) 0.0058(19)

loop_
_atom_type_symbol
_atom_type_description
_atom_type_scat_dispersion_real
_atom_type_scat_dispersion_imag
_atom_type_scat_source
C C 0.0033 0.0016 'International Tables Vol C Tables 4.2.6.8 and 6.1.1.4'
H H 0.0000 0.0000 'International Tables Vol C Tables 4.2.6.8 and 6.1.1.4'
N N 0.0061 0.0033 'International Tables Vol C Tables 4.2.6.8 and 6.1.1.4'
O O 0.0106 0.0060 'International Tables Vol C Tables 4.2.6.8 and 6.1.1.4'
Co Co 0.3494 0.9721 'International Tables Vol C Tables 4.2.6.8 and 6.1.1.4'

loop_
_geom_angle_atom_site_label_1
_geom_angle_atom_site_label_2
_geom_angle_atom_site_label_3
_geom_angle
_geom_angle_site_symmetry_1
_geom_angle_site_symmetry_3
O1 Co1 O1 180.00(5) 7_656 .
O1 Co1 N6 85.08(10) 7_656 6_565
O1 Co1 N6 94.92(10) . 6_565
O1 Co1 N6 94.92(10) 7_656 4_646
O1 Co1 N6 85.08(10) . 4_646
N6 Co1 N6 180.000(1) 6_565 4_646
O1 Co1 N2 84.98(11) 7_656 7_656
O1 Co1 N2 95.02(11) . 7_656
N6 Co1 N2 90.63(11) 6_565 7_656
N6 Co1 N2 89.37(11) 4_646 7_656
O1 Co1 N2 95.02(11) 7_656 .
O1 Co1 N2 84.98(11) . .
N6 Co1 N2 89.37(11) 6_565 .
N6 Co1 N2 90.63(11) 4_646 .
N2 Co1 N2 180.000(1) 7_656 .
O3 Co2 O3 97.1(2) 1_564 2_666
O3 Co2 N4 102.62(13) 1_564 .
O3 Co2 N4 124.19(14) 2_666 .
O3 Co2 N4 124.19(14) 1_564 2_655
O3 Co2 N4 102.62(13) 2_666 2_655
N4 Co2 N4 107.77(17) . 2_655
C21 N1 C23 105.8(3) . .
C21 N1 C30 127.0(3) . .
C23 N1 C30 127.0(3) . .
C21 N2 C22 104.8(3) . .
C21 N2 Co1 125.5(3) . .
C22 N2 Co1 129.7(3) . .
C24 N3 C26 106.0(3) . .
C24 N3 C32 126.9(3) . .
C26 N3 C32 126.5(3) . .
C24 N4 C25 105.1(3) . .
C24 N4 Co2 130.7(3) . .
C25 N4 Co2 124.1(2) . .
C27 N5 C29 105.9(3) . .
C27 N5 C34 126.3(3) . .
C29 N5 C34 127.6(3) . .
C27 N6 C28 105.3(3) . .
C27 N6 Co1 125.4(2) . 4_656
C28 N6 Co1 128.9(2) . 4_656
C1 O1 Co1 153.7(3) . .
C8 O3 Co2 115.2(3) . 1_546
H5C O5 H5D 108.3 . .
O2 C1 O1 124.8(4) . .
O2 C1 C2 117.8(4) . .
O1 C1 C2 117.4(4) . .
C3 C2 C7 117.5(4) . .
C3 C2 C1 120.2(4) . .
C7 C2 C1 122.3(3) . .
C4 C3 C2 121.1(4) . .
C4 C3 H3 119.4 . .
C2 C3 H3 119.4 . .
C3 C4 C5 121.6(4) . .
C3 C4 H4 119.2 . .
C5 C4 H4 119.2 . .
C6 C5 C4 116.8(3) . .
C6 C5 C15 122.6(3) . .
C4 C5 C15 120.5(3) . .
C5 C6 C7 121.7(4) . .
C5 C6 H6 119.2 . .
C7 C6 H6 119.2 . .
C6 C7 C2 121.0(4) . .
C6 C7 H7 119.5 . .
C2 C7 H7 119.5 . .
O4 C8 O3 121.8(4) . .
O4 C8 C9 121.3(5) . .
O3 C8 C9 116.8(5) . .
C14 C9 C10 118.1(4) . .
C14 C9 C8 121.0(4) . .
C10 C9 C8 120.9(4) . .
C11 C10 C9 120.7(4) . .
C11 C10 H10 119.7 . .
C9 C10 H10 119.7 . .
C10 C11 C12 121.6(4) . .
C10 C11 H11 119.2 . .
C12 C11 H11 119.2 . .
C13 C12 C11 117.0(3) . .
C13 C12 C17 120.6(4) . .
C11 C12 C17 122.3(3) . .
C14 C13 C12 121.4(4) . .
C14 C13 H13 119.3 . .
C12 C13 H13 119.3 . .
C13 C14 C9 121.2(4) . .
C13 C14 H14 119.4 . .
C9 C14 H14 119.4 . .
C16 C15 C20 118.8(4) . .
C16 C15 C5 118.5(4) . .
C20 C15 C5 122.6(3) . .
C15 C16 C17 122.6(4) . .
C15 C16 H16 118.7 . .
C17 C16 H16 118.7 . .
C16 C17 C18 117.3(3) . .
C16 C17 C12 121.4(4) . .
C18 C17 C12 121.2(3) . .
C19 C18 C17 120.4(4) . .
C19 C18 H18 119.8 . .
C17 C18 H18 119.8 . .
C20 C19 C18 121.1(4) . .
C20 C19 H19 119.4 . .
C18 C19 H19 119.4 . .
C19 C20 C15 119.7(4) . .
C19 C20 H20 120.2 . .
C15 C20 H20 120.2 . .
N2 C21 N1 112.2(3) . .
N2 C21 H21 123.9 . .
N1 C21 H21 123.9 . .
C23 C22 N2 110.6(4) . .
C23 C22 H22 124.7 . .
N2 C22 H22 124.7 . .
C22 C23 N1 106.6(4) . .
C22 C23 H23 126.7 . .
N1 C23 H23 126.7 . .
N4 C24 N3 112.2(3) . .
N4 C24 H24 123.9 . .
N3 C24 H24 123.9 . .
C26 C25 N4 110.0(3) . .
C26 C25 H25 125.0 . .
N4 C25 H25 125.0 . .
C25 C26 N3 106.7(3) . .
C25 C26 H26 126.7 . .
N3 C26 H26 126.7 . .
N6 C27 N5 112.1(3) . .
N6 C27 H27 123.9 . .
N5 C27 H27 123.9 . .
C29 C28 N6 110.0(3) . .
C29 C28 H28 125.0 . .
N6 C28 H28 125.0 . .
C28 C29 N5 106.6(3) . .
C28 C29 H29 126.7 . .
N5 C29 H29 126.7 . .
C35 C30 C31 121.9(3) . .
C35 C30 N1 119.6(3) . .
C31 C30 N1 118.5(3) . .
C30 C31 C32 118.2(3) . .
C30 C31 H31 120.9 . .
C32 C31 H31 120.9 . .
C33 C32 C31 120.9(3) . .
C33 C32 N3 119.5(3) . .
C31 C32 N3 119.6(3) . .
C32 C33 C34 119.3(3) . .
C32 C33 H33 120.3 . .
C34 C33 H33 120.3 . .
C35 C34 C33 120.7(3) . .
C35 C34 N5 120.7(3) . .
C33 C34 N5 118.5(3) . .
C34 C35 C30 118.9(3) . .
C34 C35 H35 120.5 . .
C30 C35 H35 120.5 . .

loop_
_geom_bond_atom_site_label_1
_geom_bond_atom_site_label_2
_geom_bond_distance
_geom_bond_site_symmetry_2
Co1 O1 2.083(2) 7_656
Co1 O1 2.083(2) .
Co1 N6 2.150(3) 6_565
Co1 N6 2.150(3) 4_646
Co1 N2 2.167(3) 7_656
Co1 N2 2.167(3) .
Co2 O3 1.948(3) 1_564
Co2 O3 1.948(3) 2_666
Co2 N4 2.049(3) .
Co2 N4 2.049(3) 2_655
N1 C21 1.357(4) .
N1 C23 1.366(4) .
N1 C30 1.428(4) .
N2 C21 1.319(4) .
N2 C22 1.362(5) .
N3 C24 1.346(4) .
N3 C26 1.377(4) .
N3 C32 1.436(4) .
N4 C24 1.315(4) .
N4 C25 1.374(4) .
N5 C27 1.362(4) .
N5 C29 1.370(4) .
N5 C34 1.428(4) .
N6 C27 1.305(4) .
N6 C28 1.374(4) .
N6 Co1 2.150(3) 4_656
O1 C1 1.236(4) .
O2 C1 1.233(5) .
O3 C8 1.253(5) .
O3 Co2 1.948(3) 1_546
O4 C8 1.234(6) .
O5 H5C 0.8500 .
O5 H5D 0.8500 .
C1 C2 1.511(5) .
C2 C3 1.382(5) .
C2 C7 1.382(5) .
C3 C4 1.375(5) .
C3 H3 0.9300 .
C4 C5 1.388(5) .
C4 H4 0.9300 .
C5 C6 1.380(5) .
C5 C15 1.489(5) .
C6 C7 1.381(5) .
C6 H6 0.9300 .
C7 H7 0.9300 .
C8 C9 1.501(5) .
C9 C14 1.379(5) .
C9 C10 1.389(5) .
C10 C11 1.376(5) .
C10 H10 0.9300 .
C11 C12 1.395(5) .
C11 H11 0.9300 .
C12 C13 1.389(5) .
C12 C17 1.492(5) .
C13 C14 1.379(5) .
C13 H13 0.9300 .
C14 H14 0.9300 .
C15 C16 1.383(5) .
C15 C20 1.384(5) .
C16 C17 1.391(5) .
C16 H16 0.9300 .
C17 C18 1.395(5) .
C18 C19 1.382(5) .
C18 H18 0.9300 .
C19 C20 1.375(5) .
C19 H19 0.9300 .
C20 H20 0.9300 .
C21 H21 0.9300 .
C22 C23 1.350(5) .
C22 H22 0.9300 .
C23 H23 0.9300 .
C24 H24 0.9300 .
C25 C26 1.343(5) .
C25 H25 0.9300 .
C26 H26 0.9300 .
C27 H27 0.9300 .
C28 C29 1.351(5) .
C28 H28 0.9300 .
C29 H29 0.9300 .
C30 C35 1.377(5) .
C30 C31 1.384(5) .
C31 C32 1.387(5) .
C31 H31 0.9300 .
C32 C33 1.383(4) .
C33 C34 1.388(5) .
C33 H33 0.9300 .
C34 C35 1.375(5) .
C35 H35 0.9300 .

loop_
_geom_torsion_atom_site_label_1
_geom_torsion_atom_site_label_2
_geom_torsion_atom_site_label_3
_geom_torsion_atom_site_label_4
_geom_torsion
_geom_torsion_site_symmetry_1
O1 Co1 N2 C21 177.6(3) 7_656
O1 Co1 N2 C21 -2.4(3) .
N6 Co1 N2 C21 92.6(3) 6_565
N6 Co1 N2 C21 -87.4(3) 4_646
N2 Co1 N2 C21 64(100) 7_656
O1 Co1 N2 C22 -1.2(3) 7_656
O1 Co1 N2 C22 178.8(3) .
N6 Co1 N2 C22 -86.2(3) 6_565
N6 Co1 N2 C22 93.8(3) 4_646
N2 Co1 N2 C22 -115(100) 7_656
O3 Co2 N4 C24 142.3(3) 1_564
O3 Co2 N4 C24 34.6(4) 2_666
N4 Co2 N4 C24 -85.1(3) 2_655
O3 Co2 N4 C25 -42.7(3) 1_564
O3 Co2 N4 C25 -150.5(3) 2_666
N4 Co2 N4 C25 89.9(3) 2_655
O1 Co1 O1 C1 -32(100) 7_656
N6 Co1 O1 C1 52.1(6) 6_565
N6 Co1 O1 C1 -127.9(6) 4_646
N2 Co1 O1 C1 -39.0(6) 7_656
N2 Co1 O1 C1 141.0(6) .
Co1 O1 C1 O2 6.4(10) .
Co1 O1 C1 C2 -173.8(4) .
O2 C1 C2 C3 -20.8(6) .
O1 C1 C2 C3 159.4(4) .
O2 C1 C2 C7 157.6(4) .
O1 C1 C2 C7 -22.2(6) .
C7 C2 C3 C4 -2.3(6) .
C1 C2 C3 C4 176.2(4) .
C2 C3 C4 C5 -0.7(6) .
C3 C4 C5 C6 3.6(6) .
C3 C4 C5 C15 -173.4(4) .
C4 C5 C6 C7 -3.6(6) .
C15 C5 C6 C7 173.4(4) .
C5 C6 C7 C2 0.7(6) .
C3 C2 C7 C6 2.3(6) .
C1 C2 C7 C6 -176.2(4) .
Co2 O3 C8 O4 5.0(6) 1_546
Co2 O3 C8 C9 -174.0(3) 1_546
O4 C8 C9 C14 174.5(4) .
O3 C8 C9 C14 -6.5(6) .
O4 C8 C9 C10 -5.9(6) .
O3 C8 C9 C10 173.1(4) .
C14 C9 C10 C11 0.2(5) .
C8 C9 C10 C11 -179.4(3) .
C9 C10 C11 C12 0.9(6) .
C10 C11 C12 C13 -1.0(5) .
C10 C11 C12 C17 175.4(3) .
C11 C12 C13 C14 0.1(6) .
C17 C12 C13 C14 -176.4(3) .
C12 C13 C14 C9 1.0(6) .
C10 C9 C14 C13 -1.2(6) .
C8 C9 C14 C13 178.5(3) .
C6 C5 C15 C16 -132.2(4) .
C4 C5 C15 C16 44.7(5) .
C6 C5 C15 C20 45.2(5) .
C4 C5 C15 C20 -137.9(4) .
C20 C15 C16 C17 -1.8(5) .
C5 C15 C16 C17 175.7(3) .
C15 C16 C17 C18 4.7(5) .
C15 C16 C17 C12 -171.2(3) .
C13 C12 C17 C16 155.2(3) .
C11 C12 C17 C16 -21.1(5) .
C13 C12 C17 C18 -20.5(5) .
C11 C12 C17 C18 163.2(4) .
C16 C17 C18 C19 -3.5(6) .
C12 C17 C18 C19 172.4(3) .
C17 C18 C19 C20 -0.4(6) .
C18 C19 C20 C15 3.4(6) .
C16 C15 C20 C19 -2.3(6) .
C5 C15 C20 C19 -179.7(4) .
C22 N2 C21 N1 0.6(4) .
Co1 N2 C21 N1 -178.5(2) .
C23 N1 C21 N2 0.3(4) .
C30 N1 C21 N2 -175.1(3) .
C21 N2 C22 C23 -1.3(4) .
Co1 N2 C22 C23 177.8(3) .
N2 C22 C23 N1 1.5(5) .
C21 N1 C23 C22 -1.1(4) .
C30 N1 C23 C22 174.4(3) .
C25 N4 C24 N3 -0.4(4) .
Co2 N4 C24 N3 175.3(2) .
C26 N3 C24 N4 0.0(4) .
C32 N3 C24 N4 -171.7(3) .
C24 N4 C25 C26 0.6(4) .
Co2 N4 C25 C26 -175.4(3) .
N4 C25 C26 N3 -0.6(4) .
C24 N3 C26 C25 0.4(4) .
C32 N3 C26 C25 172.1(3) .
C28 N6 C27 N5 -0.1(4) .
Co1 N6 C27 N5 -174.0(2) 4_656
C29 N5 C27 N6 0.2(4) .
C34 N5 C27 N6 175.4(3) .
C27 N6 C28 C29 0.0(4) .
Co1 N6 C28 C29 173.6(3) 4_656
N6 C28 C29 N5 0.1(4) .
C27 N5 C29 C28 -0.2(4) .
C34 N5 C29 C28 -175.3(3) .
C21 N1 C30 C35 49.4(5) .
C23 N1 C30 C35 -125.1(4) .
C21 N1 C30 C31 -130.8(4) .
C23 N1 C30 C31 54.7(5) .
C35 C30 C31 C32 0.3(5) .
N1 C30 C31 C32 -179.6(3) .
C30 C31 C32 C33 2.1(5) .
C30 C31 C32 N3 -176.0(3) .
C24 N3 C32 C33 -16.5(5) .
C26 N3 C32 C33 173.5(3) .
C24 N3 C32 C31 161.7(3) .
C26 N3 C32 C31 -8.3(5) .
C31 C32 C33 C34 -2.8(5) .
N3 C32 C33 C34 175.3(3) .
C32 C33 C34 C35 1.1(5) .
C32 C33 C34 N5 178.8(3) .
C27 N5 C34 C35 27.9(5) .
C29 N5 C34 C35 -157.9(4) .
C27 N5 C34 C33 -149.7(4) .
C29 N5 C34 C33 24.4(5) .
C33 C34 C35 C30 1.2(5) .
N5 C34 C35 C30 -176.4(3) .
C31 C30 C35 C34 -1.9(5) .
N1 C30 C35 C34 178.0(3) .
